data_8103684
loop_
_publ_author_name
'Wiesmann, M.'
'Geselle, M.'
'Weitzel, H.'
'Fuess, H.'

_publ_section_title
;
 Crystal structure of lithium copper molybdate, Li2 Cu2 (Mo O4)3
;
_journal_name_full 'Zeitschrift fuer Kristallographie (149,1979-)'
_journal_page_first 615
_journal_page_last 615
_journal_volume 209
_journal_year 1994
_chemical_formula_sum 'Cu2.06 Li1.94 Mo3 O12'
_chemical_name_systematic 'Li1.94 Cu2.06 (Mo O4)3'
_space_group_IT_number 62
_symmetry_space_group_name_Hall '-P 2bc 2a'
_symmetry_space_group_name_H-M 'P m n b'
_cell_angle_alpha 90
_cell_angle_beta 90
_cell_angle_gamma 90
_cell_formula_units_Z 4
_cell_length_a 10.4796
_cell_length_b 5.0172
_cell_length_c 17.479
_cell_volume 919.015
_citation_journal_id_ASTM ZEKRDZ
_cod_data_source_file Wiesmann_ZEKRDZ_1994_45.cif
_cod_data_source_block Cu2.06Li1.94Mo3O12
_cod_original_cell_volume 919.0152
_cod_original_sg_symbol_Hall '-P 2ac 2n (y,-x,z)'
_cod_database_code 8103684

loop_
_symmetry_equiv_pos_as_xyz
x,y,z
-x,-y+1/2,z+1/2
-x+1/2,y+1/2,-z+1/2
x+1/2,-y,-z
-x,-y,-z
x,y-1/2,-z-1/2
x-1/2,-y-1/2,z-1/2
-x-1/2,y,z

loop_
_atom_site_label
_atom_site_type_symbol
_atom_site_fract_x
_atom_site_fract_y
_atom_site_fract_z
_atom_site_occupancy
_atom_site_U_iso_or_equiv
Li2 Li+1 0.4272 0.7519 0.52594 0.505 0.0
O7 O-2 0.3857 0.427 0.4607 1 0.0
O1 O-2 0.4892 0.9144 0.4256 1 0.0
O3 O-2 0.3875 0.6409 0.2948 1 0.0
O4 O-2 -0.1239 0.9312 0.2889 1 0.0
O6 O-2 0.25 0.13 0.3463 1 0.0
Mo2 Mo+6 0.25 0.2245 0.44246 1 0.0
O5 O-2 0.25 0.955 0.5094 1 0.0
O2 O-2 -0.1165 0.4312 0.3743 1 0.0
Cu1 Cu+1 0.75 0.2068 0.32393 0.28 0.0
Cu3 Cu+1 0.25 0.8887 0.2498 0.79 0.0
Li1 Li+1 0.75 0.2068 0.32393 0.72 0.0
Mo1 Mo+6 -0.0271 0.7186 0.34413 1 0.0
Cu2 Cu+1 0.4272 0.7519 0.52594 0.495 0.0
Li3 Li+1 0.25 0.8887 0.2498 0.21 0.0
